data_7026770
loop_
_publ_author_name
'Park, In-Hyeok'
'Park, Ki-Min'
'Lee, Shim Sung'

_publ_section_title
;
 Preparation and characterisation of divalent hard and soft metal (M = Ca,
 Co, Cu, Zn, Cd, Hg and Pb) complexes of 1,10-dithia-18-crown-6:
 structural versatility.
;
_journal_issue 40
_journal_name_full 'Dalton transactions (Cambridge, England : 2003)'
_journal_page_first 9696
_journal_page_last 9704
_journal_paper_doi 10.1039/c0dt00696c
_journal_volume 39
_journal_year 2010
_chemical_formula_moiety 'C12 H24 Ca Cl2 O12 S2'
_chemical_formula_sum 'C12 H24 Ca Cl2 O12 S2'
_chemical_formula_weight 535.41
_chemical_name_systematic
;
?
;
_space_group_IT_number 15
_symmetry_cell_setting monoclinic
_symmetry_space_group_name_Hall '-C 2yc'
_symmetry_space_group_name_H-M 'C 1 2/c 1'
_atom_sites_solution_hydrogens geom
_atom_sites_solution_primary direct
_atom_sites_solution_secondary difmap
_audit_creation_method SHELXTL
_cell_angle_alpha 90.00
_cell_angle_beta 91.1070(10)
_cell_angle_gamma 90.00
_cell_formula_units_Z 4
_cell_length_a 10.9749(7)
_cell_length_b 12.3579(8)
_cell_length_c 15.5092(10)
_cell_measurement_reflns_used 5050
_cell_measurement_temperature 166(2)
_cell_measurement_theta_max 30.04
_cell_measurement_theta_min 2.48
_cell_volume 2103.1(2)
_computing_cell_refinement 'Bruker APEX2'
_computing_data_collection 'Bruker APEX2'
_computing_data_reduction 'Bruker APEX2'
_computing_molecular_graphics 'Bruker SHELXTL'
_computing_publication_material 'Bruker SHELXTL'
_computing_structure_refinement 'Bruker SHELXTL'
_computing_structure_solution 'Bruker SHELXTL'
_diffrn_ambient_temperature 166(2)
_diffrn_measured_fraction_theta_full 0.996
_diffrn_measured_fraction_theta_max 0.996
_diffrn_measurement_device_type 'Bruker APEX-II CCD'
_diffrn_measurement_method '\f and \w scans'
_diffrn_radiation_monochromator graphite
_diffrn_radiation_source 'fine-focus sealed tube'
_diffrn_radiation_type MoK\a
_diffrn_radiation_wavelength 0.71073
_diffrn_reflns_av_R_equivalents 0.0339
_diffrn_reflns_av_sigmaI/netI 0.0294
_diffrn_reflns_limit_h_max 14
_diffrn_reflns_limit_h_min -14
_diffrn_reflns_limit_k_max 14
_diffrn_reflns_limit_k_min -16
_diffrn_reflns_limit_l_max 20
_diffrn_reflns_limit_l_min -20
_diffrn_reflns_number 10285
_diffrn_reflns_theta_full 28.00
_diffrn_reflns_theta_max 28.00
_diffrn_reflns_theta_min 2.48
_exptl_absorpt_coefficient_mu 0.809
_exptl_absorpt_correction_T_max 0.8681
_exptl_absorpt_correction_T_min 0.8234
_exptl_absorpt_correction_type multi-scan
_exptl_absorpt_process_details SADABS
_exptl_crystal_colour colorless
_exptl_crystal_density_diffrn 1.691
_exptl_crystal_density_method 'not measured'
_exptl_crystal_description block
_exptl_crystal_F_000 1112
_exptl_crystal_size_max 0.25
_exptl_crystal_size_mid 0.22
_exptl_crystal_size_min 0.18
_refine_diff_density_max 1.471
_refine_diff_density_min -1.016
_refine_diff_density_rms 0.094
_refine_ls_extinction_method none
_refine_ls_goodness_of_fit_ref 1.052
_refine_ls_hydrogen_treatment constr
_refine_ls_matrix_type full
_refine_ls_number_parameters 132
_refine_ls_number_reflns 2533
_refine_ls_number_restraints 30
_refine_ls_restrained_S_all 1.471
_refine_ls_R_factor_all 0.0497
_refine_ls_R_factor_gt 0.0453
_refine_ls_shift/su_max 0.000
_refine_ls_shift/su_mean 0.000
_refine_ls_structure_factor_coef Fsqd
_refine_ls_weighting_details 'calc w=1/[\s^2^(Fo^2^)+(0.0522P)^2^+7.7178P] where P=(Fo^2^+2Fc^2^)/3'
_refine_ls_weighting_scheme calc
_refine_ls_wR_factor_gt 0.1140
_refine_ls_wR_factor_ref 0.1178
_reflns_number_gt 2277
_reflns_number_total 2533
_reflns_threshold_expression >2sigma(I)
_cod_data_source_file c0dt00696c.txt
_cod_data_source_block compound1
_cod_depositor_comments
;
The following automatic conversions were performed:

'_symmetry_cell_setting' value 'Monoclinic' changed to 'monoclinic'
according to /home/saulius/struct/CIF-dictionaries/cif_core.dic
dictionary named 'cif_core.dic' version 2.4.2 from 2011-04-26.

Automatic conversion script
Id: cif_fix_values 1891 2012-01-12 08:04:46Z andrius 
;
_cod_original_sg_symbol_H-M C2/c
_cod_database_code 7026770

loop_
_symmetry_equiv_pos_as_xyz
'x, y, z'
'-x, y, -z+1/2'
'x+1/2, y+1/2, z'
'-x+1/2, y+1/2, -z+1/2'
'-x, -y, -z'
'x, -y, z-1/2'
'-x+1/2, -y+1/2, -z'
'x+1/2, -y+1/2, z-1/2'

loop_
_atom_site_label
_atom_site_type_symbol
_atom_site_fract_x
_atom_site_fract_y
_atom_site_fract_z
_atom_site_U_iso_or_equiv
_atom_site_adp_type
_atom_site_occupancy
_atom_site_symmetry_multiplicity
_atom_site_calc_flag
_atom_site_refinement_flags
Ca1 Ca 0.0000 0.10241(7) 0.2500 0.0186(2) Uani 1 2 d S
S1 S -0.25995(8) 0.16847(8) 0.27810(6) 0.0290(2) Uani 1 1 d .
O1 O -0.0927(2) -0.0133(2) 0.35640(17) 0.0281(6) Uani 1 1 d .
O2 O 0.1521(2) -0.0006(2) 0.34200(15) 0.0256(5) Uani 1 1 d .
C1 C -0.2830(3) 0.0784(4) 0.3687(2) 0.0330(8) Uani 1 1 d .
H1A H -0.2522 0.1144 0.4219 0.040 Uiso 1 1 calc R
H1B H -0.3716 0.0668 0.3751 0.040 Uiso 1 1 calc R
C2 C -0.2219(3) -0.0301(3) 0.3613(2) 0.0311(8) Uani 1 1 d .
H2A H -0.2405 -0.0752 0.4121 0.037 Uiso 1 1 calc R
H2B H -0.2522 -0.0680 0.3089 0.037 Uiso 1 1 calc R
C3 C -0.0213(4) -0.1080(3) 0.3743(3) 0.0326(8) Uani 1 1 d .
H3A H -0.0132 -0.1521 0.3214 0.039 Uiso 1 1 calc R
H3B H -0.0606 -0.1527 0.4188 0.039 Uiso 1 1 calc R
C4 C 0.1013(4) -0.0706(4) 0.4058(2) 0.0322(8) Uani 1 1 d .
H4A H 0.0933 -0.0312 0.4610 0.039 Uiso 1 1 calc R
H4B H 0.1554 -0.1336 0.4157 0.039 Uiso 1 1 calc R
C5 C 0.2556(3) 0.0569(4) 0.3778(2) 0.0310(8) Uani 1 1 d .
H5A H 0.3011 0.0092 0.4184 0.037 Uiso 1 1 calc R
H5B H 0.2272 0.1208 0.4103 0.037 Uiso 1 1 calc R
C6 C 0.3384(3) 0.0930(3) 0.3074(3) 0.0321(8) Uani 1 1 d .
H6A H 0.3775 0.0286 0.2820 0.038 Uiso 1 1 calc R
H6B H 0.4036 0.1390 0.3329 0.038 Uiso 1 1 calc R
Cl1 Cl -0.00134(8) 0.30575(7) 0.41996(5) 0.0240(2) Uani 1 1 d U
O3 O 0.0282(4) 0.2166(4) 0.3675(3) 0.0693(11) Uani 1 1 d U
O4 O -0.1189(3) 0.2872(4) 0.4542(3) 0.0591(10) Uani 1 1 d U
O5 O -0.0015(4) 0.4000(4) 0.3695(4) 0.0874(16) Uani 1 1 d U
O6 O 0.0898(4) 0.3126(4) 0.4852(2) 0.0666(12) Uani 1 1 d U

loop_
_atom_site_aniso_label
_atom_site_aniso_U_11
_atom_site_aniso_U_22
_atom_site_aniso_U_33
_atom_site_aniso_U_23
_atom_site_aniso_U_13
_atom_site_aniso_U_12
Ca1 0.0173(4) 0.0192(5) 0.0192(4) 0.000 0.0004(3) 0.000
S1 0.0228(4) 0.0278(5) 0.0362(5) -0.0048(4) -0.0020(3) 0.0008(3)
O1 0.0232(12) 0.0307(14) 0.0304(13) 0.0090(11) -0.0003(10) -0.0029(10)
O2 0.0244(12) 0.0320(14) 0.0204(11) 0.0025(10) -0.0007(9) 0.0031(10)
C1 0.0245(17) 0.047(2) 0.0276(18) -0.0036(17) 0.0057(14) -0.0061(16)
C2 0.0257(17) 0.040(2) 0.0277(17) 0.0058(16) 0.0020(14) -0.0091(16)
C3 0.040(2) 0.0271(19) 0.0308(19) 0.0087(15) 0.0021(15) -0.0004(16)
C4 0.0332(19) 0.038(2) 0.0250(17) 0.0110(16) 0.0018(14) 0.0070(16)
C5 0.0245(17) 0.042(2) 0.0260(17) -0.0021(15) -0.0071(14) 0.0056(16)
C6 0.0219(17) 0.040(2) 0.0337(19) 0.0032(16) -0.0063(14) 0.0009(15)
Cl1 0.0287(4) 0.0205(4) 0.0230(4) -0.0020(3) 0.0038(3) -0.0015(3)
O3 0.0646(15) 0.0699(15) 0.0733(15) -0.0434(12) -0.0025(12) 0.0055(12)
O4 0.0462(19) 0.075(3) 0.057(2) -0.0094(19) 0.0239(16) -0.0188(18)
O5 0.057(2) 0.068(3) 0.138(4) 0.062(3) 0.007(2) 0.006(2)
O6 0.069(2) 0.093(3) 0.0372(17) 0.0057(18) -0.0180(17) -0.042(2)

loop_
_atom_type_symbol
_atom_type_description
_atom_type_scat_dispersion_real
_atom_type_scat_dispersion_imag
_atom_type_scat_source
C C 0.0033 0.0016 'International Tables Vol C Tables 4.2.6.8 and 6.1.1.4'
H H 0.0000 0.0000 'International Tables Vol C Tables 4.2.6.8 and 6.1.1.4'
O O 0.0106 0.0060 'International Tables Vol C Tables 4.2.6.8 and 6.1.1.4'
S S 0.1246 0.1234 'International Tables Vol C Tables 4.2.6.8 and 6.1.1.4'
Cl Cl 0.1484 0.1585 'International Tables Vol C Tables 4.2.6.8 and 6.1.1.4'
Ca Ca 0.2262 0.3064 'International Tables Vol C Tables 4.2.6.8 and 6.1.1.4'

loop_
_geom_angle_atom_site_label_1
_geom_angle_atom_site_label_2
_geom_angle_atom_site_label_3
_geom_angle
_geom_angle_site_symmetry_1
_geom_angle_site_symmetry_3
O3 Ca1 O3 105.1(3) 2 .
O3 Ca1 O1 82.84(14) 2 2
O3 Ca1 O1 147.40(12) . 2
O3 Ca1 O1 147.40(12) 2 .
O3 Ca1 O1 82.84(14) . .
O1 Ca1 O1 107.66(14) 2 .
O3 Ca1 O2 77.64(13) 2 2
O3 Ca1 O2 145.94(12) . 2
O1 Ca1 O2 66.34(8) 2 2
O1 Ca1 O2 78.76(9) . 2
O3 Ca1 O2 145.94(12) 2 .
O3 Ca1 O2 77.64(13) . .
O1 Ca1 O2 78.76(9) 2 .
O1 Ca1 O2 66.34(8) . .
O2 Ca1 O2 119.32(13) 2 .
O3 Ca1 S1 80.41(11) 2 2
O3 Ca1 S1 80.58(11) . 2
O1 Ca1 S1 69.47(6) 2 2
O1 Ca1 S1 132.16(6) . 2
O2 Ca1 S1 132.46(6) 2 2
O2 Ca1 S1 66.38(6) . 2
O3 Ca1 S1 80.58(11) 2 .
O3 Ca1 S1 80.41(11) . .
O1 Ca1 S1 132.16(6) 2 .
O1 Ca1 S1 69.47(6) . .
O2 Ca1 S1 66.37(6) 2 .
O2 Ca1 S1 132.46(6) . .
S1 Ca1 S1 148.50(5) 2 .
C1 S1 C6 100.31(19) . 2
C1 S1 Ca1 95.32(13) . .
C6 S1 Ca1 101.05(13) 2 .
C3 O1 C2 114.1(3) . .
C3 O1 Ca1 112.2(2) . .
C2 O1 Ca1 123.3(2) . .
C4 O2 C5 110.2(3) . .
C4 O2 Ca1 115.6(2) . .
C5 O2 Ca1 118.5(2) . .
C2 C1 S1 114.7(3) . .
O1 C2 C1 108.5(3) . .
O1 C3 C4 107.2(3) . .
O2 C4 C3 108.7(3) . .
O2 C5 C6 110.4(3) . .
C5 C6 S1 113.4(3) . 2
O5 Cl1 O6 110.1(3) . .
O5 Cl1 O3 108.9(3) . .
O6 Cl1 O3 107.0(3) . .
O5 Cl1 O4 110.5(3) . .
O6 Cl1 O4 112.2(2) . .
O3 Cl1 O4 108.0(3) . .
Cl1 O3 Ca1 154.0(3) . .

loop_
_geom_bond_atom_site_label_1
_geom_bond_atom_site_label_2
_geom_bond_distance
_geom_bond_site_symmetry_2
Ca1 O3 2.320(4) 2
Ca1 O3 2.320(4) .
Ca1 O1 2.422(3) 2
Ca1 O1 2.422(3) .
Ca1 O2 2.520(2) 2
Ca1 O2 2.520(2) .
Ca1 S1 3.0073(10) 2
Ca1 S1 3.0073(10) .
S1 C1 1.814(4) .
S1 C6 1.824(4) 2
O1 C3 1.433(5) .
O1 C2 1.436(4) .
O2 C4 1.435(4) .
O2 C5 1.443(4) .
C1 C2 1.505(6) .
C3 C4 1.496(6) .
C5 C6 1.502(6) .
C6 S1 1.824(4) 2
Cl1 O5 1.403(4) .
Cl1 O6 1.412(4) .
Cl1 O3 1.412(4) .
Cl1 O4 1.423(3) .
